data_7035849
loop_
_publ_author_name
'Patel, Dipti'
'Wooles, Ashley'
'Cornish, Andrew D.'
'Steven, Lindsey'
'Davies, E. Stephen'
'Evans, David J.'
'McMaster, Jonathan'
'Lewis, William'
'Blake, Alexander J.'
'Liddle, Stephen T.'

_publ_section_title
;
 Synthesis and characterisation of halide, separated ion pair, and hydride
 cyclopentadienyl iron bis(diphenylphosphino)ethane derivatives.
;
_journal_issue 31
_journal_name_full 'Dalton transactions (Cambridge, England : 2003)'
_journal_page_first 14159
_journal_page_last 14177
_journal_paper_doi 10.1039/c5dt00704f
_journal_volume 44
_journal_year 2015
_chemical_formula_moiety 'C39 H46 Fe P2'
_chemical_formula_sum 'C39 H46 Fe P2'
_chemical_formula_weight 632.55
_chemical_name_systematic
; 
 ? 
;
_space_group_IT_number 7
_symmetry_cell_setting monoclinic
_symmetry_space_group_name_Hall 'P -2yc'
_symmetry_space_group_name_H-M 'P 1 c 1'
_atom_sites_solution_hydrogens geom
_atom_sites_solution_primary direct
_atom_sites_solution_secondary difmap
_audit_creation_method 'enCIFer editing of SHELXL97 CIF output'
_audit_update_record
;
2015-05-11 deposited with the CCDC.
2015-07-07 downloaded from the CCDC.
;
_cell_angle_alpha 90.00
_cell_angle_beta 110.602(6)
_cell_angle_gamma 90.00
_cell_formula_units_Z 2
_cell_length_a 10.505(3)
_cell_length_b 15.496(5)
_cell_length_c 10.990(3)
_cell_measurement_temperature 90(2)
_cell_measurement_theta_max 27.47
_cell_measurement_theta_min 2.38
_cell_volume 1674.6(9)
_computing_cell_refinement 'Bruker SAINT version 6.36A (Bruker, 2000)'
_computing_data_collection 'Bruker SMART version 5.625 (Bruker, 2001)'
_computing_data_reduction 'Bruker SAINT; SHELXTL (Sheldrick, 2008)'
_computing_molecular_graphics 'SHELXTL (Sheldrick, 2008)'
_computing_publication_material 'enCIFer(Allen et al., 2004); PLATON (Spek, 2009)'
_computing_structure_refinement 'SHELXL97 (Sheldrick, 2008)'
_computing_structure_solution 'SHELXTL (Sheldrick, 2008)'
_diffrn_ambient_temperature 90(2)
_diffrn_detector_area_resol_mean 8.192
_diffrn_measured_fraction_theta_full 0.950
_diffrn_measured_fraction_theta_max 0.950
_diffrn_measurement_device_type 'Bruker SMART1000 CCD area detector'
_diffrn_measurement_method w
_diffrn_radiation_monochromator graphite
_diffrn_radiation_source 'normal-focus sealed tube'
_diffrn_radiation_type MoK\a
_diffrn_radiation_wavelength 0.71073
_diffrn_reflns_av_R_equivalents 0.0692
_diffrn_reflns_av_sigmaI/netI 0.1301
_diffrn_reflns_limit_h_max 13
_diffrn_reflns_limit_h_min -9
_diffrn_reflns_limit_k_max 18
_diffrn_reflns_limit_k_min -19
_diffrn_reflns_limit_l_max 13
_diffrn_reflns_limit_l_min -14
_diffrn_reflns_number 9810
_diffrn_reflns_theta_full 27.59
_diffrn_reflns_theta_max 27.59
_diffrn_reflns_theta_min 2.07
_diffrn_standards_decay_% 0
_diffrn_standards_number 0
_exptl_absorpt_coefficient_mu 0.572
_exptl_absorpt_correction_T_max 0.746
_exptl_absorpt_correction_T_min 0.632
_exptl_absorpt_correction_type multi-scan
_exptl_absorpt_process_details 'SADABS 2007/2'
_exptl_crystal_colour ORANGE
_exptl_crystal_density_diffrn 1.254
_exptl_crystal_density_method 'not measured'
_exptl_crystal_description PLATE
_exptl_crystal_F_000 672
_exptl_crystal_size_max 0.30
_exptl_crystal_size_mid 0.14
_exptl_crystal_size_min 0.09
_refine_diff_density_max 0.952
_refine_diff_density_min -0.937
_refine_diff_density_rms 0.133
_refine_ls_abs_structure_details 'Flack H D (1983), Acta Cryst. A39, 876-881'
_refine_ls_abs_structure_Flack 0.06(4)
_refine_ls_extinction_method none
_refine_ls_goodness_of_fit_ref 1.131
_refine_ls_hydrogen_treatment mixed
_refine_ls_matrix_type full
_refine_ls_number_parameters 389
_refine_ls_number_reflns 5573
_refine_ls_number_restraints 388
_refine_ls_restrained_S_all 1.107
_refine_ls_R_factor_all 0.1156
_refine_ls_R_factor_gt 0.0776
_refine_ls_shift/su_max 0.000
_refine_ls_shift/su_mean 0.000
_refine_ls_structure_factor_coef Fsqd
_refine_ls_weighting_details 'calc w=1/[\s^2^(Fo^2^)+(0.0000P)^2^+8.3010P] where P=(Fo^2^+2Fc^2^)/3'
_refine_ls_weighting_scheme calc
_refine_ls_wR_factor_gt 0.1694
_refine_ls_wR_factor_ref 0.1855
_reflns_number_gt 3948
_reflns_number_total 5573
_reflns_threshold_expression I>2\s(I)
_cod_data_source_file c5dt00704f2.cif
_cod_data_source_block 5H
_cod_depositor_comments
;
The following automatic conversions were performed:

'_symmetry_cell_setting' value 'Monoclinic' changed to 'monoclinic'
according to
/usr/data/users/saulius/crontab/automatic-downloads/rss-feeds/RSC/lib/dictionaries/cif_core.dic
dictionary named 'cif_core.dic' version 2.4.2 from 2011-04-26.

Automatic conversion script
Id: cif_fix_values 3271 2015-04-21 07:52:19Z andrius 

 Adding full bibliography for 7035824--7035849.cif.
;
_cod_original_sg_symbol_H-M 'P c '
_cod_database_code 7035849

loop_
_symmetry_equiv_pos_as_xyz
'x, y, z'
'x, -y, z+1/2'

loop_
_atom_site_label
_atom_site_type_symbol
_atom_site_fract_x
_atom_site_fract_y
_atom_site_fract_z
_atom_site_U_iso_or_equiv
_atom_site_adp_type
_atom_site_occupancy
_atom_site_symmetry_multiplicity
_atom_site_calc_flag
_atom_site_refinement_flags
Fe1 Fe 0.80183(14) 0.21375(8) 0.45173(12) 0.0293(4) Uani 1 1 d U
H1 H 0.649(13) 0.219(7) 0.373(7) 0.08(4) Uiso 1 1 d D
C1 C 0.7782(9) 0.4225(5) 0.4003(7) 0.0179(13) Uani 1 1 d U
H1A H 0.6849 0.4316 0.3376 0.021 Uiso 1 1 calc R
H1B H 0.8121 0.4780 0.4446 0.021 Uiso 1 1 calc R
C2 C 0.8709(8) 0.3913(5) 0.3292(7) 0.0148(12) Uani 1 1 d U
H2A H 0.9675 0.3968 0.3858 0.018 Uiso 1 1 calc R
H2B H 0.8557 0.4257 0.2495 0.018 Uiso 1 1 calc R
P1 P 0.7769(2) 0.33951(13) 0.5211(2) 0.0142(4) Uani 1 1 d DU
C3 C 0.6173(8) 0.3668(5) 0.5478(8) 0.0172(13) Uani 1 1 d U
C4 C 0.5948(8) 0.4479(5) 0.5884(8) 0.0175(14) Uani 1 1 d U
H4 H 0.6650 0.4898 0.6074 0.021 Uiso 1 1 calc R
C5 C 0.4705(9) 0.4702(6) 0.6024(8) 0.0221(16) Uani 1 1 d U
H5 H 0.4559 0.5265 0.6291 0.027 Uiso 1 1 calc R
C6 C 0.3710(8) 0.4079(6) 0.5763(8) 0.0240(16) Uani 1 1 d U
H6 H 0.2870 0.4209 0.5868 0.029 Uiso 1 1 calc R
C7 C 0.3918(9) 0.3274(6) 0.5353(9) 0.0273(18) Uani 1 1 d U
H7 H 0.3217 0.2854 0.5167 0.033 Uiso 1 1 calc R
C8 C 0.5115(8) 0.3068(6) 0.5210(8) 0.0230(16) Uani 1 1 d U
H8 H 0.5236 0.2506 0.4922 0.028 Uiso 1 1 calc R
C9 C 0.9037(8) 0.3798(5) 0.6749(8) 0.0167(14) Uani 1 1 d U
C10 C 1.0127(8) 0.4328(5) 0.6755(8) 0.0178(14) Uani 1 1 d U
H10 H 1.0162 0.4547 0.5961 0.021 Uiso 1 1 calc R
C11 C 1.1164(8) 0.4532(5) 0.7933(8) 0.0203(16) Uani 1 1 d U
H11 H 1.1903 0.4888 0.7939 0.024 Uiso 1 1 calc R
C12 C 1.1099(9) 0.4212(5) 0.9077(8) 0.0213(17) Uani 1 1 d U
H12 H 1.1803 0.4353 0.9871 0.026 Uiso 1 1 calc R
C13 C 1.0037(8) 0.3690(6) 0.9110(8) 0.0217(16) Uani 1 1 d U
H13 H 1.0012 0.3471 0.9908 0.026 Uiso 1 1 calc R
C14 C 0.9015(8) 0.3500(5) 0.7940(7) 0.0156(14) Uani 1 1 d U
H14 H 0.8272 0.3154 0.7949 0.019 Uiso 1 1 calc R
P2 P 0.8274(2) 0.27716(14) 0.28758(19) 0.0144(4) Uani 1 1 d DU
C15 C 0.9550(8) 0.2421(5) 0.2198(8) 0.0175(13) Uani 1 1 d U
C16 C 1.0870(8) 0.2765(6) 0.2596(8) 0.0201(14) Uani 1 1 d U
H16 H 1.1116 0.3220 0.3214 0.024 Uiso 1 1 calc R
C17 C 1.1817(10) 0.2446(6) 0.2097(9) 0.0260(16) Uani 1 1 d U
H17 H 1.2703 0.2689 0.2371 0.031 Uiso 1 1 calc R
C18 C 1.1485(9) 0.1778(6) 0.1206(8) 0.0221(16) Uani 1 1 d U
H18 H 1.2144 0.1560 0.0876 0.027 Uiso 1 1 calc R
C19 C 1.0203(9) 0.1432(6) 0.0798(9) 0.0254(17) Uani 1 1 d U
H19 H 0.9972 0.0980 0.0173 0.030 Uiso 1 1 calc R
C20 C 0.9239(9) 0.1737(6) 0.1294(8) 0.0232(16) Uani 1 1 d U
H20 H 0.8361 0.1482 0.1020 0.028 Uiso 1 1 calc R
C21 C 0.6797(8) 0.2954(5) 0.1341(7) 0.0178(14) Uani 1 1 d U
C22 C 0.6968(9) 0.3277(6) 0.0232(8) 0.0195(15) Uani 1 1 d U
H22 H 0.7865 0.3372 0.0243 0.023 Uiso 1 1 calc R
C23 C 0.5890(9) 0.3467(6) -0.0887(8) 0.0249(17) Uani 1 1 d U
H23 H 0.6049 0.3701 -0.1620 0.030 Uiso 1 1 calc R
C24 C 0.4569(9) 0.3314(6) -0.0935(8) 0.0268(18) Uani 1 1 d U
H24 H 0.3823 0.3428 -0.1711 0.032 Uiso 1 1 calc R
C25 C 0.4348(9) 0.3004(6) 0.0126(8) 0.0249(17) Uani 1 1 d U
H25 H 0.3443 0.2917 0.0098 0.030 Uiso 1 1 calc R
C26 C 0.5453(8) 0.2808(5) 0.1275(8) 0.0189(15) Uani 1 1 d U
H26 H 0.5285 0.2576 0.2005 0.023 Uiso 1 1 calc R
C27 C 0.9550(9) 0.1265(5) 0.5634(8) 0.0186(10) Uani 1 1 d U
C28 C 0.8751(9) 0.0910(5) 0.4419(8) 0.0189(10) Uani 1 1 d U
H28 H 0.9099 0.0740 0.3766 0.023 Uiso 1 1 calc R
C29 C 0.7387(9) 0.0840(5) 0.4300(8) 0.0170(11) Uani 1 1 d U
C30 C 0.7280(9) 0.1223(5) 0.5461(7) 0.0174(10) Uani 1 1 d U
H30 H 0.6470 0.1303 0.5646 0.021 Uiso 1 1 calc R
C31 C 0.8629(9) 0.1460(5) 0.6280(8) 0.0176(11) Uani 1 1 d U
H31 H 0.8868 0.1707 0.7121 0.021 Uiso 1 1 calc R
C32 C 1.1109(10) 0.1313(6) 0.6260(11) 0.0365(17) Uani 1 1 d U
C33 C 1.1545(10) 0.0717(7) 0.7454(11) 0.043(2) Uani 1 1 d U
H33A H 1.1125 0.0913 0.8072 0.065 Uiso 1 1 calc R
H33B H 1.2537 0.0732 0.7871 0.065 Uiso 1 1 calc R
H33C H 1.1252 0.0125 0.7180 0.065 Uiso 1 1 calc R
C34 C 1.1556(10) 0.2248(7) 0.6690(13) 0.050(3) Uani 1 1 d U
H34A H 1.1265 0.2628 0.5929 0.075 Uiso 1 1 calc R
H34B H 1.2548 0.2270 0.7101 0.075 Uiso 1 1 calc R
H34C H 1.1138 0.2438 0.7313 0.075 Uiso 1 1 calc R
C35 C 1.1794(10) 0.1017(6) 0.5328(11) 0.039(2) Uani 1 1 d U
H35A H 1.1613 0.0402 0.5140 0.058 Uiso 1 1 calc R
H35B H 1.2778 0.1110 0.5724 0.058 Uiso 1 1 calc R
H35C H 1.1436 0.1348 0.4519 0.058 Uiso 1 1 calc R
C36 C 0.6228(9) 0.0388(6) 0.3250(8) 0.0227(15) Uani 1 1 d U
C37 C 0.6307(10) 0.0528(6) 0.1899(8) 0.0263(18) Uani 1 1 d U
H37A H 0.5534 0.0243 0.1245 0.039 Uiso 1 1 calc R
H37B H 0.7158 0.0284 0.1875 0.039 Uiso 1 1 calc R
H37C H 0.6279 0.1148 0.1713 0.039 Uiso 1 1 calc R
C38 C 0.4830(9) 0.0700(6) 0.3231(9) 0.0289(18) Uani 1 1 d U
H38A H 0.4766 0.1327 0.3109 0.043 Uiso 1 1 calc R
H38B H 0.4724 0.0552 0.4057 0.043 Uiso 1 1 calc R
H38C H 0.4112 0.0419 0.2515 0.043 Uiso 1 1 calc R
C39 C 0.6354(10) -0.0590(6) 0.3525(8) 0.0272(18) Uani 1 1 d U
H39A H 0.6356 -0.0699 0.4404 0.041 Uiso 1 1 calc R
H39B H 0.7204 -0.0803 0.3455 0.041 Uiso 1 1 calc R
H39C H 0.5582 -0.0889 0.2891 0.041 Uiso 1 1 calc R

loop_
_atom_site_aniso_label
_atom_site_aniso_U_11
_atom_site_aniso_U_22
_atom_site_aniso_U_33
_atom_site_aniso_U_23
_atom_site_aniso_U_13
_atom_site_aniso_U_12
Fe1 0.0635(10) 0.0140(5) 0.0169(6) 0.0042(6) 0.0221(6) 0.0109(7)
C1 0.024(4) 0.0139(17) 0.012(2) -0.004(2) 0.003(3) -0.002(3)
C2 0.015(4) 0.020(2) 0.005(3) 0.002(2) -0.003(2) 0.003(3)
P1 0.0119(10) 0.0170(9) 0.0109(9) 0.0002(8) 0.0006(8) 0.0008(8)
C3 0.010(2) 0.015(3) 0.022(4) -0.003(3) 0.000(2) -0.002(2)
C4 0.015(3) 0.016(3) 0.023(4) 0.002(3) 0.010(3) -0.001(2)
C5 0.022(4) 0.019(3) 0.025(4) 0.002(3) 0.007(3) 0.006(3)
C6 0.009(3) 0.035(4) 0.027(4) 0.004(3) 0.004(3) 0.004(3)
C7 0.007(3) 0.027(3) 0.037(4) 0.004(3) -0.006(3) -0.004(3)
C8 0.007(3) 0.023(3) 0.029(4) -0.007(3) -0.006(3) -0.002(2)
C9 0.009(2) 0.019(3) 0.016(2) 0.003(2) -0.002(3) 0.003(3)
C10 0.014(3) 0.018(4) 0.021(3) -0.002(3) 0.005(2) -0.001(2)
C11 0.012(3) 0.025(4) 0.024(4) -0.008(3) 0.006(3) -0.003(3)
C12 0.014(3) 0.027(4) 0.020(3) -0.007(3) 0.002(3) -0.001(3)
C13 0.016(4) 0.034(4) 0.015(2) 0.001(3) 0.005(3) 0.005(3)
C14 0.011(3) 0.022(4) 0.0112(19) 0.000(3) 0.001(2) 0.002(3)
P2 0.0118(10) 0.0168(10) 0.0121(9) -0.0013(7) 0.0010(8) 0.0004(9)
C15 0.017(2) 0.020(3) 0.013(3) 0.002(2) 0.001(2) 0.004(3)
C16 0.016(3) 0.026(4) 0.018(3) -0.002(3) 0.006(3) -0.003(3)
C17 0.017(3) 0.032(4) 0.027(4) 0.002(3) 0.006(3) 0.000(3)
C18 0.015(3) 0.027(4) 0.025(4) 0.004(3) 0.008(3) 0.008(3)
C19 0.019(4) 0.029(4) 0.027(4) -0.005(3) 0.006(3) 0.006(3)
C20 0.015(3) 0.027(4) 0.027(4) -0.009(3) 0.006(3) 0.002(3)
C21 0.014(2) 0.023(4) 0.013(2) 0.002(2) -0.001(2) -0.002(3)
C22 0.017(3) 0.029(4) 0.013(2) 0.000(3) 0.005(2) 0.003(3)
C23 0.022(4) 0.036(4) 0.012(3) 0.005(3) 0.000(3) 0.010(4)
C24 0.021(3) 0.032(4) 0.015(3) 0.002(3) -0.010(3) 0.006(3)
C25 0.013(3) 0.028(4) 0.026(4) 0.001(3) -0.002(3) 0.002(3)
C26 0.014(2) 0.023(4) 0.016(3) 0.003(3) 0.001(2) -0.001(3)
C27 0.026(2) 0.011(2) 0.023(3) 0.0003(17) 0.0134(16) -0.0060(16)
C28 0.027(2) 0.0163(19) 0.017(3) 0.0017(19) 0.012(2) 0.004(3)
C29 0.023(2) 0.0177(15) 0.010(2) 0.0030(18) 0.005(2) 0.009(2)
C30 0.022(2) 0.017(2) 0.014(3) 0.002(2) 0.007(2) 0.009(2)
C31 0.023(3) 0.016(2) 0.0134(17) 0.0015(14) 0.006(2) 0.004(3)
C32 0.025(2) 0.034(4) 0.053(4) -0.018(3) 0.017(2) -0.011(2)
C33 0.018(5) 0.052(5) 0.050(4) -0.013(4) 0.001(3) 0.010(4)
C34 0.023(5) 0.039(4) 0.083(7) -0.033(4) 0.013(5) -0.011(3)
C35 0.024(4) 0.026(5) 0.069(5) -0.010(4) 0.020(4) 0.001(4)
C36 0.024(3) 0.025(3) 0.015(3) 0.002(2) 0.002(3) 0.013(2)
C37 0.035(5) 0.024(4) 0.014(3) -0.005(3) 0.000(3) -0.001(4)
C38 0.024(3) 0.029(4) 0.027(4) -0.004(4) 0.001(3) 0.003(3)
C39 0.032(5) 0.025(3) 0.019(4) -0.001(3) 0.002(4) 0.002(3)

loop_
_atom_type_symbol
_atom_type_description
_atom_type_scat_dispersion_real
_atom_type_scat_dispersion_imag
_atom_type_scat_source
C C 0.0033 0.0016 'International Tables Vol C Tables 4.2.6.8 and 6.1.1.4'
H H 0.0000 0.0000 'International Tables Vol C Tables 4.2.6.8 and 6.1.1.4'
P P 0.1023 0.0942 'International Tables Vol C Tables 4.2.6.8 and 6.1.1.4'
Fe Fe 0.3463 0.8444 'International Tables Vol C Tables 4.2.6.8 and 6.1.1.4'

loop_
_geom_angle_atom_site_label_1
_geom_angle_atom_site_label_2
_geom_angle_atom_site_label_3
_geom_angle
C30 Fe1 C28 66.9(3)
C30 Fe1 C31 40.3(3)
C28 Fe1 C31 65.7(3)
C30 Fe1 C29 40.6(3)
C28 Fe1 C29 39.1(3)
C31 Fe1 C29 66.9(3)
C30 Fe1 C27 67.4(3)
C28 Fe1 C27 39.3(3)
C31 Fe1 C27 39.2(3)
C29 Fe1 C27 66.6(3)
C30 Fe1 P1 109.3(2)
C28 Fe1 P1 161.7(2)
C31 Fe1 P1 99.4(2)
C29 Fe1 P1 146.8(3)
C27 Fe1 P1 122.3(2)
C30 Fe1 P2 156.3(2)
C28 Fe1 P2 102.6(2)
C31 Fe1 P2 156.3(3)
C29 Fe1 P2 117.9(2)
C27 Fe1 P2 118.8(2)
P1 Fe1 P2 87.13(9)
C30 Fe1 H1 79(4)
C28 Fe1 H1 110(4)
C31 Fe1 H1 118(4)
C29 Fe1 H1 76(4)
C27 Fe1 H1 142(5)
P1 Fe1 H1 86(3)
P2 Fe1 H1 85(3)
C2 C1 P1 108.3(5)
C2 C1 H1A 110.0
P1 C1 H1A 110.0
C2 C1 H1B 110.0
P1 C1 H1B 110.0
H1A C1 H1B 108.4
C1 C2 P2 106.5(5)
C1 C2 H2A 110.4
P2 C2 H2A 110.4
C1 C2 H2B 110.4
P2 C2 H2B 110.4
H2A C2 H2B 108.6
C3 P1 C1 101.0(4)
C3 P1 C9 100.3(4)
C1 P1 C9 103.6(4)
C3 P1 Fe1 119.7(3)
C1 P1 Fe1 110.1(3)
C9 P1 Fe1 119.5(3)
C4 C3 C8 117.3(8)
C4 C3 P1 121.8(6)
C8 C3 P1 120.8(6)
C3 C4 C5 122.0(8)
C3 C4 H4 119.0
C5 C4 H4 119.0
C6 C5 C4 118.0(8)
C6 C5 H5 121.0
C4 C5 H5 121.0
C7 C6 C5 120.7(8)
C7 C6 H6 119.7
C5 C6 H6 119.7
C8 C7 C6 120.9(8)
C8 C7 H7 119.6
C6 C7 H7 119.6
C7 C8 C3 121.3(8)
C7 C8 H8 119.4
C3 C8 H8 119.4
C14 C9 C10 118.0(7)
C14 C9 P1 120.0(6)
C10 C9 P1 121.6(6)
C11 C10 C9 120.2(8)
C11 C10 H10 119.9
C9 C10 H10 119.9
C12 C11 C10 119.3(8)
C12 C11 H11 120.4
C10 C11 H11 120.4
C11 C12 C13 122.2(8)
C11 C12 H12 118.9
C13 C12 H12 118.9
C14 C13 C12 117.9(8)
C14 C13 H13 121.1
C12 C13 H13 121.1
C13 C14 C9 122.5(8)
C13 C14 H14 118.8
C9 C14 H14 118.8
C15 P2 C2 103.4(4)
C15 P2 C21 99.9(4)
C2 P2 C21 97.7(4)
C15 P2 Fe1 122.1(3)
C2 P2 Fe1 108.8(3)
C21 P2 Fe1 121.1(3)
C16 C15 C20 117.6(8)
C16 C15 P2 123.1(6)
C20 C15 P2 119.2(6)
C17 C16 C15 120.7(8)
C17 C16 H16 119.7
C15 C16 H16 119.7
C18 C17 C16 120.7(9)
C18 C17 H17 119.7
C16 C17 H17 119.7
C19 C18 C17 119.9(9)
C19 C18 H18 120.0
C17 C18 H18 120.0
C18 C19 C20 120.4(9)
C18 C19 H19 119.8
C20 C19 H19 119.8
C19 C20 C15 120.7(8)
C19 C20 H20 119.6
C15 C20 H20 119.6
C22 C21 C26 116.8(7)
C22 C21 P2 121.7(6)
C26 C21 P2 121.5(6)
C23 C22 C21 122.8(8)
C23 C22 H22 118.6
C21 C22 H22 118.6
C22 C23 C24 119.5(8)
C22 C23 H23 120.2
C24 C23 H23 120.2
C25 C24 C23 119.9(8)
C25 C24 H24 120.0
C23 C24 H24 120.0
C24 C25 C26 120.6(9)
C24 C25 H25 119.7
C26 C25 H25 119.7
C21 C26 C25 120.3(8)
C21 C26 H26 119.8
C25 C26 H26 119.8
C28 C27 C31 105.8(7)
C28 C27 C32 128.7(8)
C31 C27 C32 124.8(8)
C28 C27 Fe1 68.1(5)
C31 C27 Fe1 69.1(5)
C32 C27 Fe1 134.1(6)
C29 C28 C27 111.5(8)
C29 C28 Fe1 71.8(5)
C27 C28 Fe1 72.6(5)
C29 C28 H28 124.2
C27 C28 H28 124.2
Fe1 C28 H28 122.9
C28 C29 C30 106.3(7)
C28 C29 C36 128.9(8)
C30 C29 C36 124.6(8)
C28 C29 Fe1 69.1(5)
C30 C29 Fe1 68.1(5)
C36 C29 Fe1 131.4(6)
C31 C30 C29 107.0(7)
C31 C30 Fe1 71.1(5)
C29 C30 Fe1 71.3(5)
C31 C30 H30 126.5
C29 C30 H30 126.5
Fe1 C30 H30 122.8
C27 C31 C30 109.2(7)
C27 C31 Fe1 71.6(5)
C30 C31 Fe1 68.6(4)
C27 C31 H31 125.4
C30 C31 H31 125.4
Fe1 C31 H31 126.0
C35 C32 C33 108.9(8)
C35 C32 C27 111.5(8)
C33 C32 C27 107.7(8)
C35 C32 C34 109.0(9)
C33 C32 C34 109.6(9)
C27 C32 C34 110.1(8)
C32 C33 H33A 109.5
C32 C33 H33B 109.5
H33A C33 H33B 109.5
C32 C33 H33C 109.5
H33A C33 H33C 109.5
H33B C33 H33C 109.5
C32 C34 H34A 109.5
C32 C34 H34B 109.5
H34A C34 H34B 109.5
C32 C34 H34C 109.5
H34A C34 H34C 109.5
H34B C34 H34C 109.5
C32 C35 H35A 109.5
C32 C35 H35B 109.5
H35A C35 H35B 109.5
C32 C35 H35C 109.5
H35A C35 H35C 109.5
H35B C35 H35C 109.5
C29 C36 C37 111.6(8)
C29 C36 C38 111.8(7)
C37 C36 C38 108.6(7)
C29 C36 C39 108.2(7)
C37 C36 C39 107.4(7)
C38 C36 C39 109.1(8)
C36 C37 H37A 109.5
C36 C37 H37B 109.5
H37A C37 H37B 109.5
C36 C37 H37C 109.5
H37A C37 H37C 109.5
H37B C37 H37C 109.5
C36 C38 H38A 109.5
C36 C38 H38B 109.5
H38A C38 H38B 109.5
C36 C38 H38C 109.5
H38A C38 H38C 109.5
H38B C38 H38C 109.5
C36 C39 H39A 109.5
C36 C39 H39B 109.5
H39A C39 H39B 109.5
C36 C39 H39C 109.5
H39A C39 H39C 109.5
H39B C39 H39C 109.5

loop_
_geom_bond_atom_site_label_1
_geom_bond_atom_site_label_2
_geom_bond_distance
Fe1 C30 2.062(8)
Fe1 C28 2.069(8)
Fe1 C31 2.096(8)
Fe1 C29 2.105(8)
Fe1 C27 2.129(9)
Fe1 P1 2.142(2)
Fe1 P2 2.152(2)
Fe1 H1 1.54(13)
C1 C2 1.526(11)
C1 P1 1.852(8)
C1 H1A 0.9900
C1 H1B 0.9900
C2 P2 1.843(8)
C2 H2A 0.9900
C2 H2B 0.9900
P1 C3 1.849(9)
P1 C9 1.854(8)
C3 C4 1.381(11)
C3 C8 1.399(11)
C4 C5 1.411(11)
C4 H4 0.9500
C5 C6 1.377(12)
C5 H5 0.9500
C6 C7 1.370(12)
C6 H6 0.9500
C7 C8 1.359(12)
C7 H7 0.9500
C8 H8 0.9500
C9 C14 1.396(11)
C9 C10 1.407(11)
C10 C11 1.403(11)
C10 H10 0.9500
C11 C12 1.376(12)
C11 H11 0.9500
C12 C13 1.388(12)
C12 H12 0.9500
C13 C14 1.386(11)
C13 H13 0.9500
C14 H14 0.9500
P2 C15 1.830(9)
P2 C21 1.868(8)
C15 C16 1.404(11)
C15 C20 1.411(11)
C16 C17 1.384(12)
C16 H16 0.9500
C17 C18 1.383(12)
C17 H17 0.9500
C18 C19 1.370(12)
C18 H18 0.9500
C19 C20 1.391(12)
C19 H19 0.9500
C20 H20 0.9500
C21 C22 1.386(11)
C21 C26 1.407(11)
C22 C23 1.378(11)
C22 H22 0.9500
C23 C24 1.390(13)
C23 H23 0.9500
C24 C25 1.354(13)
C24 H24 0.9500
C25 C26 1.415(11)
C25 H25 0.9500
C26 H26 0.9500
C27 C28 1.414(11)
C27 C31 1.419(11)
C27 C32 1.539(13)
C28 C29 1.396(11)
C28 H28 0.9500
C29 C30 1.448(11)
C29 C36 1.522(12)
C30 C31 1.433(12)
C30 H30 0.9500
C31 H31 0.9500
C32 C35 1.516(14)
C32 C33 1.537(15)
C32 C34 1.544(13)
C33 H33A 0.9800
C33 H33B 0.9800
C33 H33C 0.9800
C34 H34A 0.9800
C34 H34B 0.9800
C34 H34C 0.9800
C35 H35A 0.9800
C35 H35B 0.9800
C35 H35C 0.9800
C36 C37 1.532(12)
C36 C38 1.538(13)
C36 C39 1.541(12)
C37 H37A 0.9800
C37 H37B 0.9800
C37 H37C 0.9800
C38 H38A 0.9800
C38 H38B 0.9800
C38 H38C 0.9800
C39 H39A 0.9800
C39 H39B 0.9800
C39 H39C 0.9800

loop_
_geom_torsion_atom_site_label_1
_geom_torsion_atom_site_label_2
_geom_torsion_atom_site_label_3
_geom_torsion_atom_site_label_4
_geom_torsion
P1 C1 C2 P2 45.2(6)
C2 C1 P1 C3 -159.2(5)
C2 C1 P1 C9 97.2(6)
C2 C1 P1 Fe1 -31.7(6)
C30 Fe1 P1 C3 -42.0(4)
C28 Fe1 P1 C3 -116.6(9)
C31 Fe1 P1 C3 -82.4(4)
C29 Fe1 P1 C3 -20.7(6)
C27 Fe1 P1 C3 -116.9(4)
P2 Fe1 P1 C3 120.5(3)
C30 Fe1 P1 C1 -158.3(4)
C28 Fe1 P1 C1 127.1(9)
C31 Fe1 P1 C1 161.3(4)
C29 Fe1 P1 C1 -137.0(5)
C27 Fe1 P1 C1 126.8(4)
P2 Fe1 P1 C1 4.3(3)
C30 Fe1 P1 C9 82.1(4)
C28 Fe1 P1 C9 7.4(9)
C31 Fe1 P1 C9 41.6(4)
C29 Fe1 P1 C9 103.4(5)
C27 Fe1 P1 C9 7.2(4)
P2 Fe1 P1 C9 -115.4(3)
C1 P1 C3 C4 -56.9(7)
C9 P1 C3 C4 49.3(7)
Fe1 P1 C3 C4 -177.9(6)
C1 P1 C3 C8 119.8(7)
C9 P1 C3 C8 -134.0(7)
Fe1 P1 C3 C8 -1.2(8)
C8 C3 C4 C5 -0.1(12)
P1 C3 C4 C5 176.7(6)
C3 C4 C5 C6 1.0(13)
C4 C5 C6 C7 -1.3(13)
C5 C6 C7 C8 0.8(14)
C6 C7 C8 C3 0.2(14)
C4 C3 C8 C7 -0.5(13)
P1 C3 C8 C7 -177.3(7)
C3 P1 C9 C14 55.9(7)
C1 P1 C9 C14 160.0(7)
Fe1 P1 C9 C14 -77.1(7)
C3 P1 C9 C10 -131.3(7)
C1 P1 C9 C10 -27.3(8)
Fe1 P1 C9 C10 95.7(7)
C14 C9 C10 C11 1.0(12)
P1 C9 C10 C11 -171.9(6)
C9 C10 C11 C12 -0.2(12)
C10 C11 C12 C13 0.0(13)
C11 C12 C13 C14 -0.6(13)
C12 C13 C14 C9 1.4(13)
C10 C9 C14 C13 -1.6(12)
P1 C9 C14 C13 171.4(6)
C1 C2 P2 C15 -173.9(5)
C1 C2 P2 C21 83.9(6)
C1 C2 P2 Fe1 -42.7(5)
C30 Fe1 P2 C15 -85.6(7)
C28 Fe1 P2 C15 -25.1(4)
C31 Fe1 P2 C15 32.2(7)
C29 Fe1 P2 C15 -63.7(4)
C27 Fe1 P2 C15 13.5(4)
P1 Fe1 P2 C15 139.2(3)
C30 Fe1 P2 C2 154.1(6)
C28 Fe1 P2 C2 -145.4(4)
C31 Fe1 P2 C2 -88.1(6)
C29 Fe1 P2 C2 176.1(4)
C27 Fe1 P2 C2 -106.8(4)
P1 Fe1 P2 C2 18.9(3)
C30 Fe1 P2 C21 42.3(7)
C28 Fe1 P2 C21 102.8(4)
C31 Fe1 P2 C21 160.2(6)
C29 Fe1 P2 C21 64.3(4)
C27 Fe1 P2 C21 141.4(4)
P1 Fe1 P2 C21 -92.9(3)
C2 P2 C15 C16 31.0(8)
C21 P2 C15 C16 131.4(7)
Fe1 P2 C15 C16 -91.8(7)
C2 P2 C15 C20 -153.3(7)
C21 P2 C15 C20 -52.9(7)
Fe1 P2 C15 C20 83.9(7)
C20 C15 C16 C17 1.0(12)
P2 C15 C16 C17 176.8(6)
C15 C16 C17 C18 -0.6(13)
C16 C17 C18 C19 0.7(13)
C17 C18 C19 C20 -1.2(13)
C18 C19 C20 C15 1.6(13)
C16 C15 C20 C19 -1.5(12)
P2 C15 C20 C19 -177.4(7)
C15 P2 C21 C22 -35.7(8)
C2 P2 C21 C22 69.5(8)
Fe1 P2 C21 C22 -173.0(6)
C15 P2 C21 C26 147.3(7)
C2 P2 C21 C26 -107.5(7)
Fe1 P2 C21 C26 10.0(8)
C26 C21 C22 C23 1.2(13)
P2 C21 C22 C23 -175.9(7)
C21 C22 C23 C24 -1.5(14)
C22 C23 C24 C25 1.8(14)
C23 C24 C25 C26 -1.9(14)
C22 C21 C26 C25 -1.2(12)
P2 C21 C26 C25 175.9(7)
C24 C25 C26 C21 1.6(13)
C30 Fe1 C27 C28 80.6(5)
C31 Fe1 C27 C28 117.9(7)
C29 Fe1 C27 C28 36.3(5)
P1 Fe1 C27 C28 179.9(4)
P2 Fe1 C27 C28 -73.9(5)
C30 Fe1 C27 C31 -37.3(5)
C28 Fe1 C27 C31 -117.9(7)
C29 Fe1 C27 C31 -81.6(5)
P1 Fe1 C27 C31 62.0(5)
P2 Fe1 C27 C31 168.2(4)
C30 Fe1 C27 C32 -156.1(9)
C28 Fe1 C27 C32 123.3(11)
C31 Fe1 C27 C32 -118.8(10)
C29 Fe1 C27 C32 159.6(10)
P1 Fe1 C27 C32 -56.8(9)
P2 Fe1 C27 C32 49.4(9)
C31 C27 C28 C29 -2.6(9)
C32 C27 C28 C29 168.6(8)
Fe1 C27 C28 C29 -61.7(6)
C31 C27 C28 Fe1 59.1(5)
C32 C27 C28 Fe1 -129.7(9)
C30 Fe1 C28 C29 38.5(5)
C31 Fe1 C28 C29 82.7(5)
C27 Fe1 C28 C29 120.5(7)
P1 Fe1 C28 C29 120.2(8)
P2 Fe1 C28 C29 -119.1(4)
C30 Fe1 C28 C27 -82.0(5)
C31 Fe1 C28 C27 -37.8(5)
C29 Fe1 C28 C27 -120.5(7)
P1 Fe1 C28 C27 -0.3(11)
P2 Fe1 C28 C27 120.4(4)
C27 C28 C29 C30 4.0(10)
Fe1 C28 C29 C30 -58.1(5)
C27 C28 C29 C36 -170.9(7)
Fe1 C28 C29 C36 127.0(9)
C27 C28 C29 Fe1 62.1(6)
C30 Fe1 C29 C28 -118.5(7)
C31 Fe1 C29 C28 -79.4(5)
C27 Fe1 C29 C28 -36.5(5)
P1 Fe1 C29 C28 -150.3(4)
P2 Fe1 C29 C28 74.8(5)
C28 Fe1 C29 C30 118.5(7)
C31 Fe1 C29 C30 39.1(5)
C27 Fe1 C29 C30 82.0(5)
P1 Fe1 C29 C30 -31.7(7)
P2 Fe1 C29 C30 -166.7(4)
C30 Fe1 C29 C36 117.4(10)
C28 Fe1 C29 C36 -124.0(10)
C31 Fe1 C29 C36 156.5(9)
C27 Fe1 C29 C36 -160.6(9)
P1 Fe1 C29 C36 85.7(9)
P2 Fe1 C29 C36 -49.2(9)
C28 C29 C30 C31 -3.8(9)
C36 C29 C30 C31 171.4(7)
Fe1 C29 C30 C31 -62.6(5)
C28 C29 C30 Fe1 58.8(6)
C36 C29 C30 Fe1 -126.1(8)
C28 Fe1 C30 C31 79.2(5)
C29 Fe1 C30 C31 116.2(7)
C27 Fe1 C30 C31 36.3(5)
P1 Fe1 C30 C31 -81.6(5)
P2 Fe1 C30 C31 146.6(5)
C28 Fe1 C30 C29 -37.0(4)
C31 Fe1 C30 C29 -116.2(7)
C27 Fe1 C30 C29 -79.9(5)
P1 Fe1 C30 C29 162.2(4)
P2 Fe1 C30 C29 30.4(9)
C28 C27 C31 C30 0.0(9)
C32 C27 C31 C30 -171.6(8)
Fe1 C27 C31 C30 58.4(5)
C28 C27 C31 Fe1 -58.4(5)
C32 C27 C31 Fe1 130.0(8)
C29 C30 C31 C27 2.4(9)
Fe1 C30 C31 C27 -60.3(6)
C29 C30 C31 Fe1 62.7(5)
C30 Fe1 C31 C27 120.2(7)
C28 Fe1 C31 C27 37.9(5)
C29 Fe1 C31 C27 80.7(5)
P1 Fe1 C31 C27 -130.9(4)
P2 Fe1 C31 C27 -26.4(9)
C28 Fe1 C31 C30 -82.3(5)
C29 Fe1 C31 C30 -39.5(5)
C27 Fe1 C31 C30 -120.2(7)
P1 Fe1 C31 C30 108.9(4)
P2 Fe1 C31 C30 -146.6(5)
C28 C27 C32 C35 7.2(13)
C31 C27 C32 C35 176.9(8)
Fe1 C27 C32 C35 -89.1(10)
C28 C27 C32 C33 -112.2(10)
C31 C27 C32 C33 57.4(11)
Fe1 C27 C32 C33 151.4(7)
C28 C27 C32 C34 128.3(10)
C31 C27 C32 C34 -62.0(12)
Fe1 C27 C32 C34 32.0(13)
C28 C29 C36 C37 -39.9(12)
C30 C29 C36 C37 146.0(8)
Fe1 C29 C36 C37 55.9(10)
C28 C29 C36 C38 -161.8(9)
C30 C29 C36 C38 24.2(11)
Fe1 C29 C36 C38 -66.0(10)
C28 C29 C36 C39 78.1(11)
C30 C29 C36 C39 -96.0(9)
Fe1 C29 C36 C39 173.8(7)
